data_1577193
loop_
_publ_author_name
'Tan, Yi'
'Li, Yan'
'Li, Haoran'
'Xie, Shuting'
'Li, Yang'
'Yang, Cheng'
'Ma, Jingyao'
'Zhang, Jingrui'
'Zhang, Zheng'
'Jin, Lingzhi'
'Chen, Yugang'
'Wang, Kuande'
'Xue, Zhihao'
'Mu, Yihao'
'Tan, Jiangtian'
'Wang, Sha-Sha'
'Xie, Ling-Hai'

_publ_section_title
;
 The Role of Solvent-Molecule Hydrogen Bonding in
 Polyphenylfluorene-Carbazole Systems: Tuning Molecular Packing Patterns,
 Crystal Morphologies, and Solid-State Luminescence Efficiency
;
_journal_name_full Nanoscale
_journal_paper_doi 10.1039/D6NR01562J
_journal_year 2026
_chemical_formula_moiety 'C33 H25 N'
_chemical_formula_sum 'C33 H25 N'
_chemical_formula_weight 435.54
_space_group_crystal_system orthorhombic
_space_group_IT_number 61
_space_group_name_Hall '-P 2ac 2ab'
_space_group_name_H-M_alt 'P b c a'
_atom_sites_solution_hydrogens geom
_atom_sites_solution_primary iterative
_audit_creation_date 2025-10-14
_audit_creation_method
;
Olex2 1.5
(compiled 2023.02.24 svn.rf166f9f3 for OlexSys, GUI svn.r6725)
;
_audit_update_record
;
2025-10-14 deposited with the CCDC.	2026-04-27 downloaded from the CCDC.
;
_cell_angle_alpha 90
_cell_angle_beta 90
_cell_angle_gamma 90
_cell_formula_units_Z 8
_cell_length_a 16.4880(18)
_cell_length_b 8.6581(9)
_cell_length_c 33.176(3)
_cell_measurement_reflns_used 38577
_cell_measurement_temperature 294.43
_cell_measurement_theta_max 25.03
_cell_measurement_theta_min 2.46
_cell_volume 4736.0(8)
_computing_molecular_graphics 'Olex2 1.5 (Dolomanov et al., 2009)'
_computing_publication_material 'Olex2 1.5 (Dolomanov et al., 2009)'
_computing_structure_refinement 'SHELXL 2018/3 (Sheldrick, 2015)'
_computing_structure_solution 'olex2.solve 1.5 (Bourhis et al., 2015)'
_diffrn_ambient_temperature 298.00
_diffrn_measured_fraction_theta_full 1.000
_diffrn_measured_fraction_theta_max 1.000
_diffrn_measurement_device_type 'Bruker D8 VENTURE'
_diffrn_radiation_type MoK\a
_diffrn_radiation_wavelength 0.71073
_diffrn_reflns_av_R_equivalents 0.0659
_diffrn_reflns_av_unetI/netI 0.0376
_diffrn_reflns_Laue_measured_fraction_full 1.000
_diffrn_reflns_Laue_measured_fraction_max 1.000
_diffrn_reflns_limit_h_max 19
_diffrn_reflns_limit_h_min -19
_diffrn_reflns_limit_k_max 9
_diffrn_reflns_limit_k_min -10
_diffrn_reflns_limit_l_max 39
_diffrn_reflns_limit_l_min -33
_diffrn_reflns_number 29867
_diffrn_reflns_point_group_measured_fraction_full 1.000
_diffrn_reflns_point_group_measured_fraction_max 1.000
_diffrn_reflns_theta_full 25.027
_diffrn_reflns_theta_max 25.027
_diffrn_reflns_theta_min 2.456
_exptl_absorpt_coefficient_mu 0.070
_exptl_crystal_density_diffrn 1.222
_exptl_crystal_description needle
_exptl_crystal_F_000 1840
_exptl_crystal_size_max 0.2
_exptl_crystal_size_mid 0.1
_exptl_crystal_size_min 0.08
_refine_diff_density_max 0.143
_refine_diff_density_min -0.149
_refine_diff_density_rms 0.034
_refine_ls_extinction_method none
_refine_ls_goodness_of_fit_ref 1.054
_refine_ls_hydrogen_treatment constr
_refine_ls_matrix_type full
_refine_ls_number_parameters 310
_refine_ls_number_reflns 4186
_refine_ls_number_restraints 0
_refine_ls_restrained_S_all 1.054
_refine_ls_R_factor_all 0.0854
_refine_ls_R_factor_gt 0.0468
_refine_ls_shift/su_max 0.000
_refine_ls_shift/su_mean 0.000
_refine_ls_structure_factor_coef Fsqd
_refine_ls_weighting_details 'w=1/[\s^2^(Fo^2^)+(0.0305P)^2^+1.6367P] where P=(Fo^2^+2Fc^2^)/3'
_refine_ls_weighting_scheme calc
_refine_ls_wR_factor_gt 0.0893
_refine_ls_wR_factor_ref 0.1039
_reflns_Friedel_coverage 0.000
_reflns_number_gt 2791
_reflns_number_total 4186
_reflns_threshold_expression 'I > 2\s(I)'
_cod_data_source_file d6nr01562j2.cif
_cod_data_source_block et-pfcz
_cod_original_cell_volume 4736.0(9)
_cod_database_code 1577193
_shelx_shelxl_version_number 2018/3
_shelx_space_group_comment
;
The symmetry employed for this shelxl refinement is uniquely defined
by the following loop, which should always be used as a source of
symmetry information in preference to the above space-group names.
They are only intended as comments.
;
_shelx_estimated_absorpt_t_max 0.994
_shelx_estimated_absorpt_t_min 0.986
_olex2_refinement_description
;
1.a Secondary CH2 refined with riding coordinates:
 C2(H2A,H2B)
1.b Aromatic/amide H refined with riding coordinates:
 C4(H4), C5(H5), C6(H6), C7(H7), C11(H11), C12(H12), C13(H13), C17(H17),
 C18(H18), C19(H19), C20(H20), C21(H21), C23(H23), C24(H24), C25(H25), C26(H26),
  C29(H29), C30(H30), C31(H31), C32(H32)
1.c Idealised Me refined as rotating group:
 C1(H1A,H1B,H1C)
;
_olex2_submission_special_instructions 'No special instructions were received'

loop_
_space_group_symop_operation_xyz
'x, y, z'
'-x+1/2, -y, z+1/2'
'-x, y+1/2, -z+1/2'
'x+1/2, -y+1/2, -z'
'-x, -y, -z'
'x-1/2, y, -z-1/2'
'x, -y-1/2, z-1/2'
'-x-1/2, y-1/2, z'

loop_
_atom_site_label
_atom_site_type_symbol
_atom_site_fract_x
_atom_site_fract_y
_atom_site_fract_z
_atom_site_U_iso_or_equiv
_atom_site_adp_type
_atom_site_occupancy
_atom_site_site_symmetry_order
_atom_site_calc_flag
_atom_site_refinement_flags_posn
_atom_site_refinement_flags_adp
_atom_site_refinement_flags_occupancy
_atom_site_disorder_assembly
_atom_site_disorder_group
N1 N 0.68309(9) 0.00750(19) 0.24946(5) 0.0446(5) Uani 1 1 d . . . . .
C1 C 0.82974(13) 0.0500(3) 0.23834(9) 0.0799(8) Uani 1 1 d . . . . .
H1A H 0.819128 0.129063 0.218745 0.120 Uiso 1 1 calc R U . . .
H1B H 0.879026 -0.002839 0.231464 0.120 Uiso 1 1 calc R U . . .
H1C H 0.835213 0.096076 0.264515 0.120 Uiso 1 1 calc R U . . .
C2 C 0.76055(12) -0.0633(2) 0.23878(6) 0.0525(6) Uani 1 1 d . . . . .
H2A H 0.755829 -0.110217 0.212331 0.063 Uiso 1 1 calc R U . . .
H2B H 0.772602 -0.144736 0.257948 0.063 Uiso 1 1 calc R U . . .
C3 C 0.63109(11) 0.0821(2) 0.22292(6) 0.0408(5) Uani 1 1 d . . . . .
C4 C 0.63041(13) 0.0836(3) 0.18105(6) 0.0538(6) Uani 1 1 d . . . . .
H4 H 0.668468 0.027832 0.166337 0.065 Uiso 1 1 calc R U . . .
C5 C 0.57199(14) 0.1696(3) 0.16207(6) 0.0598(7) Uani 1 1 d . . . . .
H5 H 0.571253 0.173038 0.134054 0.072 Uiso 1 1 calc R U . . .
C6 C 0.51372(13) 0.2520(3) 0.18352(6) 0.0542(6) Uani 1 1 d . . . . .
H6 H 0.474996 0.309663 0.169771 0.065 Uiso 1 1 calc R U . . .
C7 C 0.51320(11) 0.2485(2) 0.22483(6) 0.0443(5) Uani 1 1 d . . . . .
H7 H 0.473848 0.302459 0.239161 0.053 Uiso 1 1 calc R U . . .
C8 C 0.57206(11) 0.1636(2) 0.24511(5) 0.0368(5) Uani 1 1 d . . . . .
C9 C 0.59054(10) 0.1390(2) 0.28718(5) 0.0358(5) Uani 1 1 d . . . . .
C10 C 0.65984(11) 0.0440(2) 0.28855(5) 0.0379(5) Uani 1 1 d . . . . .
C11 C 0.69333(11) 0.0007(2) 0.32510(6) 0.0446(5) Uani 1 1 d . . . . .
H11 H 0.739214 -0.061632 0.326108 0.054 Uiso 1 1 calc R U . . .
C12 C 0.55540(10) 0.1897(2) 0.32278(5) 0.0371(5) Uani 1 1 d . . . . .
H12 H 0.509911 0.253174 0.321909 0.044 Uiso 1 1 calc R U . . .
C13 C 0.65690(11) 0.0524(2) 0.35996(6) 0.0416(5) Uani 1 1 d . . . . .
H13 H 0.679034 0.023905 0.384642 0.050 Uiso 1 1 calc R U . . .
C14 C 0.58766(10) 0.1464(2) 0.35956(5) 0.0365(5) Uani 1 1 d . . . . .
C15 C 0.55402(10) 0.2143(2) 0.39884(5) 0.0382(5) Uani 1 1 d . . . . .
C16 C 0.46085(11) 0.2283(2) 0.39843(5) 0.0383(5) Uani 1 1 d . . . . .
C17 C 0.41329(12) 0.1166(3) 0.38020(6) 0.0500(6) Uani 1 1 d . . . . .
H17 H 0.438113 0.034222 0.367123 0.060 Uiso 1 1 calc R U . . .
C18 C 0.32961(13) 0.1253(3) 0.38105(6) 0.0612(7) Uani 1 1 d . . . . .
H18 H 0.298813 0.049692 0.368313 0.073 Uiso 1 1 calc R U . . .
C19 C 0.29177(13) 0.2448(3) 0.40059(7) 0.0644(7) Uani 1 1 d . . . . .
H19 H 0.235471 0.251203 0.400961 0.077 Uiso 1 1 calc R U . . .
C20 C 0.33765(13) 0.3544(3) 0.41951(7) 0.0611(7) Uani 1 1 d . . . . .
H20 H 0.312364 0.434826 0.433191 0.073 Uiso 1 1 calc R U . . .
C21 C 0.42168(12) 0.3466(2) 0.41848(6) 0.0489(6) Uani 1 1 d . . . . .
H21 H 0.452089 0.422138 0.431470 0.059 Uiso 1 1 calc R U . . .
C22 C 0.57797(11) 0.1259(3) 0.43714(5) 0.0445(5) Uani 1 1 d . . . . .
C23 C 0.56157(13) -0.0248(3) 0.44753(6) 0.0593(6) Uani 1 1 d . . . . .
H23 H 0.533455 -0.089137 0.429974 0.071 Uiso 1 1 calc R U . . .
C24 C 0.58778(16) -0.0790(3) 0.48472(8) 0.0766(9) Uani 1 1 d . . . . .
H24 H 0.577738 -0.180921 0.491985 0.092 Uiso 1 1 calc R U . . .
C25 C 0.62847(17) 0.0169(5) 0.51093(8) 0.0876(10) Uani 1 1 d . . . . .
H25 H 0.645087 -0.020764 0.535846 0.105 Uiso 1 1 calc R U . . .
C26 C 0.64477(14) 0.1669(4) 0.50078(7) 0.0765(9) Uani 1 1 d . . . . .
H26 H 0.672180 0.231038 0.518666 0.092 Uiso 1 1 calc R U . . .
C27 C 0.62001(12) 0.2222(3) 0.46355(6) 0.0528(6) Uani 1 1 d . . . . .
C28 C 0.63159(12) 0.3724(3) 0.44440(6) 0.0501(6) Uani 1 1 d . . . . .
C29 C 0.67308(14) 0.5033(4) 0.45697(8) 0.0718(8) Uani 1 1 d . . . . .
H29 H 0.697858 0.506286 0.482143 0.086 Uiso 1 1 calc R U . . .
C30 C 0.67689(14) 0.6283(3) 0.43162(10) 0.0768(8) Uani 1 1 d . . . . .
H30 H 0.704206 0.716757 0.439923 0.092 Uiso 1 1 calc R U . . .
C31 C 0.64121(14) 0.6255(3) 0.39425(8) 0.0674(7) Uani 1 1 d . . . . .
H31 H 0.644779 0.711412 0.377505 0.081 Uiso 1 1 calc R U . . .
C32 C 0.59996(12) 0.4954(2) 0.38139(7) 0.0520(6) Uani 1 1 d . . . . .
H32 H 0.575827 0.493005 0.356060 0.062 Uiso 1 1 calc R U . . .
C33 C 0.59516(11) 0.3697(2) 0.40663(6) 0.0423(5) Uani 1 1 d . . . . .

loop_
_atom_site_aniso_label
_atom_site_aniso_U_11
_atom_site_aniso_U_22
_atom_site_aniso_U_33
_atom_site_aniso_U_23
_atom_site_aniso_U_13
_atom_site_aniso_U_12
N1 0.0385(9) 0.0519(11) 0.0433(10) -0.0053(8) 0.0078(7) 0.0040(8)
C1 0.0441(14) 0.0692(17) 0.127(2) 0.0011(16) 0.0234(14) 0.0056(13)
C2 0.0503(13) 0.0483(13) 0.0591(13) -0.0049(11) 0.0151(10) 0.0095(11)
C3 0.0384(11) 0.0451(12) 0.0388(11) -0.0040(9) 0.0039(9) -0.0085(9)
C4 0.0501(13) 0.0694(16) 0.0419(12) -0.0101(11) 0.0114(10) -0.0062(12)
C5 0.0624(14) 0.0825(18) 0.0345(11) 0.0010(11) -0.0020(11) -0.0089(13)
C6 0.0524(13) 0.0664(15) 0.0437(12) 0.0045(11) -0.0070(10) -0.0048(12)
C7 0.0397(11) 0.0505(13) 0.0428(12) 0.0006(10) -0.0010(9) -0.0039(10)
C8 0.0354(10) 0.0376(11) 0.0373(10) -0.0016(9) 0.0014(8) -0.0074(9)
C9 0.0317(10) 0.0377(11) 0.0380(11) -0.0008(8) 0.0014(8) -0.0039(9)
C10 0.0351(10) 0.0391(11) 0.0396(11) -0.0030(9) 0.0038(8) -0.0005(9)
C11 0.0373(11) 0.0473(12) 0.0492(12) -0.0008(10) 0.0024(9) 0.0074(10)
C12 0.0326(10) 0.0408(11) 0.0377(11) -0.0001(9) 0.0011(8) 0.0022(9)
C13 0.0375(11) 0.0489(12) 0.0384(11) 0.0032(9) -0.0039(9) 0.0030(9)
C14 0.0340(10) 0.0393(11) 0.0361(10) -0.0005(8) 0.0012(8) -0.0002(9)
C15 0.0361(10) 0.0448(12) 0.0338(10) -0.0008(9) -0.0004(8) 0.0029(9)
C16 0.0375(10) 0.0475(12) 0.0299(10) 0.0034(9) 0.0013(8) 0.0027(9)
C17 0.0448(12) 0.0599(14) 0.0451(12) -0.0046(10) 0.0041(9) -0.0033(11)
C18 0.0456(13) 0.0870(19) 0.0510(13) 0.0030(13) 0.0000(10) -0.0143(13)
C19 0.0373(11) 0.095(2) 0.0609(15) 0.0168(15) 0.0023(11) 0.0023(13)
C20 0.0473(13) 0.0738(17) 0.0620(14) 0.0056(13) 0.0107(11) 0.0174(13)
C21 0.0462(12) 0.0552(14) 0.0453(12) -0.0023(10) 0.0039(9) 0.0047(11)
C22 0.0386(11) 0.0591(14) 0.0358(11) 0.0027(10) 0.0066(9) 0.0135(10)
C23 0.0620(14) 0.0655(17) 0.0504(13) 0.0142(12) 0.0155(11) 0.0165(13)
C24 0.0740(18) 0.093(2) 0.0622(17) 0.0350(16) 0.0295(14) 0.0376(16)
C25 0.0722(18) 0.147(3) 0.0434(15) 0.0309(19) 0.0123(13) 0.045(2)
C26 0.0577(15) 0.132(3) 0.0394(13) 0.0023(15) -0.0042(11) 0.0248(17)
C27 0.0399(11) 0.0843(18) 0.0341(11) -0.0052(11) 0.0005(9) 0.0172(11)
C28 0.0366(11) 0.0682(16) 0.0457(12) -0.0162(11) -0.0025(9) 0.0070(11)
C29 0.0480(14) 0.096(2) 0.0711(17) -0.0365(17) -0.0139(12) 0.0057(15)
C30 0.0499(14) 0.0676(19) 0.113(2) -0.0350(18) -0.0004(15) -0.0039(14)
C31 0.0521(14) 0.0515(15) 0.099(2) -0.0086(14) 0.0049(13) -0.0030(12)
C32 0.0456(12) 0.0502(14) 0.0604(14) -0.0039(11) -0.0018(10) 0.0000(11)
C33 0.0337(10) 0.0498(13) 0.0435(11) -0.0080(10) 0.0005(9) 0.0059(9)

loop_
_atom_type_symbol
_atom_type_description
_atom_type_scat_dispersion_real
_atom_type_scat_dispersion_imag
_atom_type_scat_source
C C 0.0033 0.0016 'International Tables Vol C Tables 4.2.6.8 and 6.1.1.4'
H H 0.0000 0.0000 'International Tables Vol C Tables 4.2.6.8 and 6.1.1.4'
N N 0.0061 0.0033 'International Tables Vol C Tables 4.2.6.8 and 6.1.1.4'

loop_
_geom_angle_atom_site_label_1
_geom_angle_atom_site_label_2
_geom_angle_atom_site_label_3
_geom_angle
_geom_angle_site_symmetry_1
_geom_angle_site_symmetry_3
_geom_angle_publ_flag
C3 N1 C2 125.55(16) . . ?
C3 N1 C10 108.41(15) . . ?
C10 N1 C2 124.31(16) . . ?
H1A C1 H1B 109.5 . . ?
H1A C1 H1C 109.5 . . ?
H1B C1 H1C 109.5 . . ?
C2 C1 H1A 109.5 . . ?
C2 C1 H1B 109.5 . . ?
C2 C1 H1C 109.5 . . ?
N1 C2 C1 113.06(17) . . ?
N1 C2 H2A 109.0 . . ?
N1 C2 H2B 109.0 . . ?
C1 C2 H2A 109.0 . . ?
C1 C2 H2B 109.0 . . ?
H2A C2 H2B 107.8 . . ?
N1 C3 C4 130.05(18) . . ?
N1 C3 C8 109.16(16) . . ?
C4 C3 C8 120.78(19) . . ?
C3 C4 H4 121.0 . . ?
C5 C4 C3 118.0(2) . . ?
C5 C4 H4 121.0 . . ?
C4 C5 H5 119.1 . . ?
C4 C5 C6 121.90(19) . . ?
C6 C5 H5 119.1 . . ?
C5 C6 H6 119.9 . . ?
C7 C6 C5 120.3(2) . . ?
C7 C6 H6 119.9 . . ?
C6 C7 H7 120.3 . . ?
C6 C7 C8 119.39(19) . . ?
C8 C7 H7 120.3 . . ?
C3 C8 C9 106.56(16) . . ?
C7 C8 C3 119.59(17) . . ?
C7 C8 C9 133.83(17) . . ?
C10 C9 C8 106.75(15) . . ?
C12 C9 C8 133.48(17) . . ?
C12 C9 C10 119.77(16) . . ?
N1 C10 C9 109.08(16) . . ?
C11 C10 N1 130.27(17) . . ?
C11 C10 C9 120.65(16) . . ?
C10 C11 H11 120.9 . . ?
C13 C11 C10 118.26(17) . . ?
C13 C11 H11 120.9 . . ?
C9 C12 H12 119.8 . . ?
C14 C12 C9 120.33(16) . . ?
C14 C12 H12 119.8 . . ?
C11 C13 H13 118.8 . . ?
C11 C13 C14 122.40(17) . . ?
C14 C13 H13 118.8 . . ?
C12 C14 C13 118.60(16) . . ?
C12 C14 C15 120.45(16) . . ?
C13 C14 C15 120.61(16) . . ?
C14 C15 C16 112.52(14) . . ?
C14 C15 C22 114.77(15) . . ?
C22 C15 C16 107.63(14) . . ?
C33 C15 C14 108.69(15) . . ?
C33 C15 C16 112.03(15) . . ?
C33 C15 C22 100.66(15) . . ?
C17 C16 C15 120.93(17) . . ?
C21 C16 C15 121.31(17) . . ?
C21 C16 C17 117.61(18) . . ?
C16 C17 H17 119.4 . . ?
C18 C17 C16 121.3(2) . . ?
C18 C17 H17 119.4 . . ?
C17 C18 H18 119.8 . . ?
C19 C18 C17 120.3(2) . . ?
C19 C18 H18 119.8 . . ?
C18 C19 H19 120.4 . . ?
C20 C19 C18 119.3(2) . . ?
C20 C19 H19 120.4 . . ?
C19 C20 H20 119.7 . . ?
C19 C20 C21 120.5(2) . . ?
C21 C20 H20 119.7 . . ?
C16 C21 C20 121.0(2) . . ?
C16 C21 H21 119.5 . . ?
C20 C21 H21 119.5 . . ?
C23 C22 C15 129.03(19) . . ?
C23 C22 C27 120.5(2) . . ?
C27 C22 C15 110.45(18) . . ?
C22 C23 H23 120.6 . . ?
C22 C23 C24 118.8(2) . . ?
C24 C23 H23 120.6 . . ?
C23 C24 H24 119.7 . . ?
C25 C24 C23 120.6(3) . . ?
C25 C24 H24 119.7 . . ?
C24 C25 H25 119.6 . . ?
C26 C25 C24 120.8(2) . . ?
C26 C25 H25 119.6 . . ?
C25 C26 H26 120.3 . . ?
C25 C26 C27 119.3(3) . . ?
C27 C26 H26 120.3 . . ?
C22 C27 C28 108.94(17) . . ?
C26 C27 C22 120.0(2) . . ?
C26 C27 C28 131.1(2) . . ?
C29 C28 C27 131.4(2) . . ?
C29 C28 C33 119.8(2) . . ?
C33 C28 C27 108.71(19) . . ?
C28 C29 H29 120.6 . . ?
C30 C29 C28 118.9(2) . . ?
C30 C29 H29 120.6 . . ?
C29 C30 H30 119.3 . . ?
C29 C30 C31 121.3(2) . . ?
C31 C30 H30 119.3 . . ?
C30 C31 H31 119.9 . . ?
C30 C31 C32 120.2(2) . . ?
C32 C31 H31 119.9 . . ?
C31 C32 H32 120.5 . . ?
C33 C32 C31 119.0(2) . . ?
C33 C32 H32 120.5 . . ?
C28 C33 C15 111.04(18) . . ?
C32 C33 C15 128.24(17) . . ?
C32 C33 C28 120.7(2) . . ?

loop_
_geom_bond_atom_site_label_1
_geom_bond_atom_site_label_2
_geom_bond_distance
_geom_bond_site_symmetry_2
_geom_bond_publ_flag
N1 C2 1.460(2) . ?
N1 C3 1.388(2) . ?
N1 C10 1.389(2) . ?
C1 H1A 0.9600 . ?
C1 H1B 0.9600 . ?
C1 H1C 0.9600 . ?
C1 C2 1.505(3) . ?
C2 H2A 0.9700 . ?
C2 H2B 0.9700 . ?
C3 C4 1.389(3) . ?
C3 C8 1.410(2) . ?
C4 H4 0.9300 . ?
C4 C5 1.371(3) . ?
C5 H5 0.9300 . ?
C5 C6 1.392(3) . ?
C6 H6 0.9300 . ?
C6 C7 1.371(3) . ?
C7 H7 0.9300 . ?
C7 C8 1.391(3) . ?
C8 C9 1.444(2) . ?
C9 C10 1.409(2) . ?
C9 C12 1.387(2) . ?
C10 C11 1.384(3) . ?
C11 H11 0.9300 . ?
C11 C13 1.378(3) . ?
C12 H12 0.9300 . ?
C12 C14 1.383(2) . ?
C13 H13 0.9300 . ?
C13 C14 1.402(2) . ?
C14 C15 1.533(2) . ?
C15 C16 1.541(2) . ?
C15 C22 1.535(3) . ?
C15 C33 1.528(3) . ?
C16 C17 1.384(3) . ?
C16 C21 1.382(3) . ?
C17 H17 0.9300 . ?
C17 C18 1.382(3) . ?
C18 H18 0.9300 . ?
C18 C19 1.371(3) . ?
C19 H19 0.9300 . ?
C19 C20 1.366(3) . ?
C20 H20 0.9300 . ?
C20 C21 1.388(3) . ?
C21 H21 0.9300 . ?
C22 C23 1.376(3) . ?
C22 C27 1.394(3) . ?
C23 H23 0.9300 . ?
C23 C24 1.389(3) . ?
C24 H24 0.9300 . ?
C24 C25 1.376(4) . ?
C25 H25 0.9300 . ?
C25 C26 1.368(4) . ?
C26 H26 0.9300 . ?
C26 C27 1.386(3) . ?
C27 C28 1.460(3) . ?
C28 C29 1.388(3) . ?
C28 C33 1.390(3) . ?
C29 H29 0.9300 . ?
C29 C30 1.372(4) . ?
C30 H30 0.9300 . ?
C30 C31 1.373(4) . ?
C31 H31 0.9300 . ?
C31 C32 1.383(3) . ?
C32 H32 0.9300 . ?
C32 C33 1.376(3) . ?

loop_
_geom_torsion_atom_site_label_1
_geom_torsion_atom_site_label_2
_geom_torsion_atom_site_label_3
_geom_torsion_atom_site_label_4
_geom_torsion
_geom_torsion_site_symmetry_1
_geom_torsion_site_symmetry_2
_geom_torsion_site_symmetry_3
_geom_torsion_site_symmetry_4
_geom_torsion_publ_flag
N1 C3 C4 C5 -179.20(19) . . . . ?
N1 C3 C8 C7 179.64(16) . . . . ?
N1 C3 C8 C9 1.1(2) . . . . ?
N1 C10 C11 C13 -179.05(19) . . . . ?
C2 N1 C3 C4 13.4(3) . . . . ?
C2 N1 C3 C8 -167.35(17) . . . . ?
C2 N1 C10 C9 167.62(17) . . . . ?
C2 N1 C10 C11 -13.0(3) . . . . ?
C3 N1 C2 C1 84.7(2) . . . . ?
C3 N1 C10 C9 1.9(2) . . . . ?
C3 N1 C10 C11 -178.7(2) . . . . ?
C3 C4 C5 C6 -1.0(3) . . . . ?
C3 C8 C9 C10 0.1(2) . . . . ?
C3 C8 C9 C12 179.32(19) . . . . ?
C4 C3 C8 C7 -1.0(3) . . . . ?
C4 C3 C8 C9 -179.53(17) . . . . ?
C4 C5 C6 C7 -0.2(3) . . . . ?
C5 C6 C7 C8 0.9(3) . . . . ?
C6 C7 C8 C3 -0.3(3) . . . . ?
C6 C7 C8 C9 177.8(2) . . . . ?
C7 C8 C9 C10 -178.2(2) . . . . ?
C7 C8 C9 C12 1.1(4) . . . . ?
C8 C3 C4 C5 1.6(3) . . . . ?
C8 C9 C10 N1 -1.2(2) . . . . ?
C8 C9 C10 C11 179.33(17) . . . . ?
C8 C9 C12 C14 -179.70(19) . . . . ?
C9 C10 C11 C13 0.3(3) . . . . ?
C9 C12 C14 C13 0.8(3) . . . . ?
C9 C12 C14 C15 174.20(16) . . . . ?
C10 N1 C2 C1 -78.5(3) . . . . ?
C10 N1 C3 C4 178.8(2) . . . . ?
C10 N1 C3 C8 -1.9(2) . . . . ?
C10 C9 C12 C14 -0.5(3) . . . . ?
C10 C11 C13 C14 0.0(3) . . . . ?
C11 C13 C14 C12 -0.6(3) . . . . ?
C11 C13 C14 C15 -173.96(18) . . . . ?
C12 C9 C10 N1 179.42(16) . . . . ?
C12 C9 C10 C11 0.0(3) . . . . ?
C12 C14 C15 C16 40.4(2) . . . . ?
C12 C14 C15 C22 163.91(17) . . . . ?
C12 C14 C15 C33 -84.3(2) . . . . ?
C13 C14 C15 C16 -146.39(17) . . . . ?
C13 C14 C15 C22 -22.9(2) . . . . ?
C13 C14 C15 C33 88.9(2) . . . . ?
C14 C15 C16 C17 37.2(2) . . . . ?
C14 C15 C16 C21 -147.20(17) . . . . ?
C14 C15 C22 C23 -60.9(3) . . . . ?
C14 C15 C22 C27 120.92(17) . . . . ?
C14 C15 C33 C28 -124.54(17) . . . . ?
C14 C15 C33 C32 54.4(2) . . . . ?
C15 C16 C17 C18 177.48(18) . . . . ?
C15 C16 C21 C20 -177.02(18) . . . . ?
C15 C22 C23 C24 -178.16(18) . . . . ?
C15 C22 C27 C26 177.63(17) . . . . ?
C15 C22 C27 C28 -3.8(2) . . . . ?
C16 C15 C22 C23 65.2(2) . . . . ?
C16 C15 C22 C27 -112.97(17) . . . . ?
C16 C15 C33 C28 110.49(17) . . . . ?
C16 C15 C33 C32 -70.6(2) . . . . ?
C16 C17 C18 C19 -0.8(3) . . . . ?
C17 C16 C21 C20 -1.3(3) . . . . ?
C17 C18 C19 C20 -0.6(3) . . . . ?
C18 C19 C20 C21 1.0(3) . . . . ?
C19 C20 C21 C16 -0.1(3) . . . . ?
C21 C16 C17 C18 1.7(3) . . . . ?
C22 C15 C16 C17 -90.2(2) . . . . ?
C22 C15 C16 C21 85.4(2) . . . . ?
C22 C15 C33 C28 -3.62(19) . . . . ?
C22 C15 C33 C32 175.31(18) . . . . ?
C22 C23 C24 C25 0.9(3) . . . . ?
C22 C27 C28 C29 -175.9(2) . . . . ?
C22 C27 C28 C33 1.3(2) . . . . ?
C23 C22 C27 C26 -0.8(3) . . . . ?
C23 C22 C27 C28 177.85(18) . . . . ?
C23 C24 C25 C26 -0.7(4) . . . . ?
C24 C25 C26 C27 -0.2(4) . . . . ?
C25 C26 C27 C22 0.9(3) . . . . ?
C25 C26 C27 C28 -177.4(2) . . . . ?
C26 C27 C28 C29 2.5(4) . . . . ?
C26 C27 C28 C33 179.7(2) . . . . ?
C27 C22 C23 C24 -0.1(3) . . . . ?
C27 C28 C29 C30 177.2(2) . . . . ?
C27 C28 C33 C15 1.7(2) . . . . ?
C27 C28 C33 C32 -177.37(17) . . . . ?
C28 C29 C30 C31 -0.5(4) . . . . ?
C29 C28 C33 C15 179.26(17) . . . . ?
C29 C28 C33 C32 0.2(3) . . . . ?
C29 C30 C31 C32 0.3(4) . . . . ?
C30 C31 C32 C33 0.2(3) . . . . ?
C31 C32 C33 C15 -179.28(18) . . . . ?
C31 C32 C33 C28 -0.4(3) . . . . ?
C33 C15 C16 C17 160.02(17) . . . . ?
C33 C15 C16 C21 -24.4(2) . . . . ?
C33 C15 C22 C23 -177.37(19) . . . . ?
C33 C15 C22 C27 4.43(19) . . . . ?
C33 C28 C29 C30 0.2(3) . . . . ?
